data_4074182
loop_
_publ_author_name
'Cantat, Thibault'
'Ricard, Louis'
'Le Floch, Pascal'
'M\'ezailles, Nicolas'

_publ_section_title
;
 Phosphorus-Stabilized Geminal Dianions
;
_journal_issue 21
_journal_name_full Organometallics
_journal_page_first 4965
_journal_paper_doi 10.1021/om060450l
_journal_volume 25
_journal_year 2006
_chemical_formula_sum 'C58 H60 Li4 O2 P4 S4'
_chemical_formula_weight 1068.94
_chemical_name_systematic
; 
 ? 
;
_space_group_IT_number 14
_symmetry_cell_setting monoclinic
_symmetry_space_group_name_Hall '-P 2ybc'
_symmetry_space_group_name_H-M 'P 1 21/c 1'
_atom_sites_solution_hydrogens geom
_atom_sites_solution_primary direct
_atom_sites_solution_secondary difmap
_audit_creation_method SHELXL-97
_cell_angle_alpha 90.00
_cell_angle_beta 100.9800(10)
_cell_angle_gamma 90.00
_cell_formula_units_Z 4
_cell_length_a 16.6770(10)
_cell_length_b 13.1080(10)
_cell_length_c 26.4540(10)
_cell_measurement_reflns_used 251
_cell_measurement_temperature 150.0(1)
_cell_measurement_theta_max 20.0
_cell_measurement_theta_min 3.0
_cell_volume 5677.0(6)
_computing_structure_refinement 'SHELXL-97 (Sheldrick, 1997)'
_computing_structure_solution 'SHELXS-97 (Sheldrick, 1990)'
_diffrn_ambient_temperature 150.0(1)
_diffrn_measured_fraction_theta_full 0.990
_diffrn_measured_fraction_theta_max 0.990
_diffrn_measurement_device_type KappaCCD
_diffrn_measurement_method 'phi and omega scans'
_diffrn_radiation_monochromator graphite
_diffrn_radiation_source 'fine-focus sealed tube'
_diffrn_radiation_type MoK\a
_diffrn_radiation_wavelength 0.71069
_diffrn_reflns_av_R_equivalents 0.0227
_diffrn_reflns_av_sigmaI/netI 0.0457
_diffrn_reflns_limit_h_max 22
_diffrn_reflns_limit_h_min -22
_diffrn_reflns_limit_k_max 15
_diffrn_reflns_limit_k_min -17
_diffrn_reflns_limit_l_max 35
_diffrn_reflns_limit_l_min -35
_diffrn_reflns_number 24466
_diffrn_reflns_theta_full 28.70
_diffrn_reflns_theta_max 28.70
_diffrn_reflns_theta_min 2.93
_exptl_absorpt_coefficient_mu 0.320
_exptl_absorpt_correction_T_max 0.9565
_exptl_absorpt_correction_T_min 0.9329
_exptl_absorpt_correction_type multi-scan
_exptl_crystal_colour colorless
_exptl_crystal_density_diffrn 1.251
_exptl_crystal_density_method 'not measured'
_exptl_crystal_description plate
_exptl_crystal_F_000 2240
_exptl_crystal_size_max 0.22
_exptl_crystal_size_mid 0.20
_exptl_crystal_size_min 0.14
_refine_diff_density_max 1.020
_refine_diff_density_min -0.442
_refine_diff_density_rms 0.069
_refine_ls_extinction_method none
_refine_ls_goodness_of_fit_ref 1.053
_refine_ls_hydrogen_treatment mixed
_refine_ls_matrix_type full
_refine_ls_number_parameters 653
_refine_ls_number_reflns 14526
_refine_ls_number_restraints 0
_refine_ls_restrained_S_all 1.053
_refine_ls_R_factor_all 0.0857
_refine_ls_R_factor_gt 0.0599
_refine_ls_shift/su_max 0.001
_refine_ls_shift/su_mean 0.000
_refine_ls_structure_factor_coef Fsqd
_refine_ls_weighting_details 'calc w=1/[\s^2^(Fo^2^)+(0.0793P)^2^+6.3952P] where P=(Fo^2^+2Fc^2^)/3'
_refine_ls_weighting_scheme calc
_refine_ls_wR_factor_gt 0.1677
_refine_ls_wR_factor_ref 0.1828
_reflns_number_gt 10388
_reflns_number_total 14526
_reflns_threshold_expression >2sigma(I)
_cod_data_source_file om060450lsi20060523_093211.cif
_cod_data_source_block dmpsli
_cod_depositor_comments
;
The following automatic conversions were performed:

'_symmetry_cell_setting' value 'Monoclinic' changed to 'monoclinic'
according to /home/saulius/struct/CIF-dictionaries/cif_core.dic
dictionary named 'cif_core.dic' version 2.4.1 from 2010-06-29.

Automatic conversion script
Id: cif_fix_values 1715 2011-07-08 13:25:40Z adriana 
;
_cod_original_sg_symbol_H-M 'P21/c     '
_cod_database_code 4074182

loop_
_symmetry_equiv_pos_as_xyz
'x, y, z'
'-x, y+1/2, -z+1/2'
'-x, -y, -z'
'x, -y-1/2, z-1/2'

loop_
_atom_site_label
_atom_site_type_symbol
_atom_site_fract_x
_atom_site_fract_y
_atom_site_fract_z
_atom_site_U_iso_or_equiv
_atom_site_adp_type
_atom_site_occupancy
_atom_site_symmetry_multiplicity
_atom_site_calc_flag
_atom_site_refinement_flags
S1 S 0.35998(4) 0.09175(5) 0.45511(2) 0.02921(15) Uani 1 1 d .
S2 S 0.10825(4) 0.40015(5) 0.46272(2) 0.02873(15) Uani 1 1 d .
S3 S 0.14447(4) 0.09644(5) 0.54265(2) 0.02798(15) Uani 1 1 d .
S4 S 0.39626(4) 0.40376(5) 0.53198(2) 0.02851(15) Uani 1 1 d .
P1 P 0.28995(4) 0.18120(5) 0.40103(2) 0.02508(15) Uani 1 1 d .
P2 P 0.14192(4) 0.31591(5) 0.40534(2) 0.02513(15) Uani 1 1 d .
P3 P 0.21181(4) 0.19201(5) 0.59516(2) 0.02379(14) Uani 1 1 d .
P4 P 0.35786(4) 0.33040(5) 0.59106(2) 0.02453(15) Uani 1 1 d .
O1 O 0.54236(12) 0.23992(15) 0.49449(9) 0.0408(5) Uani 1 1 d .
O2 O -0.04332(12) 0.24295(15) 0.50854(9) 0.0410(5) Uani 1 1 d .
C1 C 0.22871(15) 0.25361(19) 0.42930(9) 0.0259(5) Uani 1 1 d .
C2 C 0.36457(16) 0.2496(2) 0.37128(10) 0.0309(6) Uani 1 1 d .
C3 C 0.38616(18) 0.3489(2) 0.38686(11) 0.0382(7) Uani 1 1 d .
H3 H 0.3574 0.3831 0.4096 0.046 Uiso 1 1 calc R
C4 C 0.4497(2) 0.3988(3) 0.36931(13) 0.0497(8) Uani 1 1 d .
H4 H 0.4658 0.4654 0.3813 0.060 Uiso 1 1 calc R
C5 C 0.4890(2) 0.3509(3) 0.33444(15) 0.0588(10) Uani 1 1 d .
H5 H 0.5312 0.3856 0.3218 0.071 Uiso 1 1 calc R
C6 C 0.4675(2) 0.2527(3) 0.31771(15) 0.0590(10) Uani 1 1 d .
H6 H 0.4946 0.2203 0.2936 0.071 Uiso 1 1 calc R
C7 C 0.40566(19) 0.2018(3) 0.33661(13) 0.0461(8) Uani 1 1 d .
H7 H 0.3915 0.1340 0.3257 0.055 Uiso 1 1 calc R
C8 C 0.23765(15) 0.0985(2) 0.34940(10) 0.0305(6) Uani 1 1 d .
C9 C 0.22913(19) -0.0049(2) 0.35587(12) 0.0416(7) Uani 1 1 d .
H9 H 0.2578 -0.0375 0.3860 0.050 Uiso 1 1 calc R
C10 C 0.1782(2) -0.0620(3) 0.31802(15) 0.0555(9) Uani 1 1 d .
H10 H 0.1720 -0.1332 0.3228 0.067 Uiso 1 1 calc R
C11 C 0.1376(2) -0.0162(3) 0.27437(15) 0.0593(11) Uani 1 1 d .
H11 H 0.1030 -0.0553 0.2489 0.071 Uiso 1 1 calc R
C12 C 0.1468(2) 0.0855(3) 0.26740(14) 0.0662(12) Uani 1 1 d .
H12 H 0.1189 0.1171 0.2367 0.079 Uiso 1 1 calc R
C13 C 0.1963(2) 0.1437(3) 0.30443(11) 0.0472(8) Uani 1 1 d .
H13 H 0.2020 0.2148 0.2991 0.057 Uiso 1 1 calc R
C14 C 0.14638(17) 0.4067(2) 0.35332(11) 0.0337(6) Uani 1 1 d .
C15 C 0.19480(18) 0.4925(3) 0.36588(13) 0.0456(8) Uani 1 1 d .
H15 H 0.2235 0.5011 0.4002 0.055 Uiso 1 1 calc R
C16 C 0.2022(2) 0.5663(3) 0.32922(15) 0.0537(9) Uani 1 1 d .
H16 H 0.2363 0.6241 0.3383 0.064 Uiso 1 1 calc R
C17 C 0.1598(2) 0.5546(3) 0.27963(14) 0.0580(10) Uani 1 1 d .
H17 H 0.1642 0.6050 0.2545 0.070 Uiso 1 1 calc R
C18 C 0.1109(3) 0.4701(3) 0.26600(13) 0.0578(10) Uani 1 1 d .
H18 H 0.0809 0.4635 0.2318 0.069 Uiso 1 1 calc R
C19 C 0.1055(2) 0.3944(3) 0.30233(11) 0.0437(7) Uani 1 1 d .
H19 H 0.0741 0.3347 0.2925 0.052 Uiso 1 1 calc R
C20 C 0.05194(16) 0.2362(2) 0.38173(10) 0.0312(6) Uani 1 1 d .
C21 C 0.05525(18) 0.1325(2) 0.39391(11) 0.0365(6) Uani 1 1 d .
H21 H 0.1058 0.1028 0.4097 0.044 Uiso 1 1 calc R
C22 C -0.0146(2) 0.0721(3) 0.38326(13) 0.0484(8) Uani 1 1 d .
H22 H -0.0115 0.0018 0.3922 0.058 Uiso 1 1 calc R
C23 C -0.0873(2) 0.1133(3) 0.36003(14) 0.0528(9) Uani 1 1 d .
H23 H -0.1349 0.0719 0.3528 0.063 Uiso 1 1 calc R
C24 C -0.09160(19) 0.2154(3) 0.34707(14) 0.0533(9) Uani 1 1 d .
H24 H -0.1420 0.2436 0.3300 0.064 Uiso 1 1 calc R
C25 C -0.02325(17) 0.2772(3) 0.35865(12) 0.0430(7) Uani 1 1 d .
H25 H -0.0276 0.3480 0.3508 0.052 Uiso 1 1 calc R
C26 C 0.27690(15) 0.25809(19) 0.56655(9) 0.0263(5) Uani 1 1 d .
C27 C 0.13478(15) 0.2679(2) 0.61905(10) 0.0286(5) Uani 1 1 d .
C28 C 0.12485(17) 0.3703(2) 0.60602(10) 0.0340(6) Uani 1 1 d .
H28 H 0.1625 0.4028 0.5885 0.041 Uiso 1 1 calc R
C29 C 0.0607(2) 0.4254(3) 0.61832(12) 0.0451(8) Uani 1 1 d .
H29 H 0.0542 0.4953 0.6088 0.054 Uiso 1 1 calc R
C30 C 0.0065(2) 0.3802(3) 0.64408(13) 0.0503(8) Uani 1 1 d .
H30 H -0.0375 0.4186 0.6524 0.060 Uiso 1 1 calc R
C31 C 0.01566(18) 0.2782(3) 0.65803(13) 0.0469(8) Uani 1 1 d .
H31 H -0.0216 0.2470 0.6764 0.056 Uiso 1 1 calc R
C32 C 0.07906(17) 0.2220(2) 0.64519(11) 0.0379(6) Uani 1 1 d .
H32 H 0.0847 0.1518 0.6542 0.045 Uiso 1 1 calc R
C33 C 0.25853(15) 0.1153(2) 0.65062(10) 0.0283(5) Uani 1 1 d .
C34 C 0.26908(19) 0.1541(2) 0.70059(11) 0.0380(6) Uani 1 1 d .
H34 H 0.2468 0.2188 0.7065 0.046 Uiso 1 1 calc R
C35 C 0.3118(2) 0.0990(3) 0.74157(12) 0.0501(8) Uani 1 1 d .
H35 H 0.3183 0.1254 0.7755 0.060 Uiso 1 1 calc R
C36 C 0.3449(2) 0.0054(3) 0.73316(13) 0.0501(8) Uani 1 1 d .
H36 H 0.3758 -0.0314 0.7612 0.060 Uiso 1 1 calc R
C37 C 0.3333(2) -0.0347(3) 0.68408(14) 0.0504(8) Uani 1 1 d .
H37 H 0.3551 -0.0998 0.6785 0.060 Uiso 1 1 calc R
C38 C 0.28979(19) 0.0202(2) 0.64274(12) 0.0414(7) Uani 1 1 d .
H38 H 0.2815 -0.0078 0.6090 0.050 Uiso 1 1 calc R
C39 C 0.33937(16) 0.4307(2) 0.63587(10) 0.0299(5) Uani 1 1 d .
C40 C 0.31618(18) 0.5271(2) 0.61755(11) 0.0377(6) Uani 1 1 d .
H40 H 0.3161 0.5430 0.5825 0.045 Uiso 1 1 calc R
C41 C 0.2928(2) 0.6016(2) 0.64954(13) 0.0437(7) Uani 1 1 d .
H41 H 0.2764 0.6673 0.6362 0.052 Uiso 1 1 calc R
C42 C 0.2937(2) 0.5797(3) 0.70019(13) 0.0473(8) Uani 1 1 d .
H42 H 0.2781 0.6303 0.7222 0.057 Uiso 1 1 calc R
C43 C 0.3168(2) 0.4852(3) 0.71900(13) 0.0541(9) Uani 1 1 d .
H43 H 0.3172 0.4703 0.7542 0.065 Uiso 1 1 calc R
C44 C 0.3399(2) 0.4104(2) 0.68739(11) 0.0412(7) Uani 1 1 d .
H44 H 0.3560 0.3450 0.7011 0.049 Uiso 1 1 calc R
C45 C 0.44711(16) 0.2618(2) 0.62515(10) 0.0309(6) Uani 1 1 d .
C46 C 0.50774(18) 0.3082(2) 0.66134(12) 0.0424(7) Uani 1 1 d .
H46 H 0.5013 0.3769 0.6713 0.051 Uiso 1 1 calc R
C47 C 0.5773(2) 0.2546(3) 0.68285(15) 0.0581(10) Uani 1 1 d .
H47 H 0.6176 0.2859 0.7083 0.070 Uiso 1 1 calc R
C48 C 0.5884(2) 0.1556(3) 0.66738(15) 0.0600(10) Uani 1 1 d .
H48 H 0.6370 0.1196 0.6815 0.072 Uiso 1 1 calc R
C49 C 0.5284(2) 0.1091(3) 0.63123(15) 0.0549(9) Uani 1 1 d .
H49 H 0.5360 0.0412 0.6204 0.066 Uiso 1 1 calc R
C50 C 0.45762(19) 0.1611(2) 0.61098(12) 0.0428(7) Uani 1 1 d .
H50 H 0.4158 0.1280 0.5872 0.051 Uiso 1 1 calc R
C51 C 0.6372(3) 0.3502(4) 0.5510(2) 0.0860(15) Uani 1 1 d .
H51A H 0.5983 0.3667 0.5732 0.129 Uiso 1 1 calc R
H51B H 0.6746 0.4077 0.5506 0.129 Uiso 1 1 calc R
H51C H 0.6685 0.2894 0.5643 0.129 Uiso 1 1 calc R
C52 C 0.5921(2) 0.3301(3) 0.49774(16) 0.0542(9) Uani 1 1 d .
H52A H 0.5570 0.3894 0.4857 0.065 Uiso 1 1 calc R
H52B H 0.6319 0.3224 0.4746 0.065 Uiso 1 1 calc R
C53 C 0.5852(2) 0.1464(3) 0.49485(15) 0.0511(8) Uani 1 1 d .
H53A H 0.5505 0.0904 0.5037 0.061 Uiso 1 1 calc R
H53B H 0.6351 0.1492 0.5219 0.061 Uiso 1 1 calc R
C54 C 0.6086(4) 0.1233(4) 0.4452(2) 0.0964(17) Uani 1 1 d .
H54A H 0.5612 0.1325 0.4174 0.145 Uiso 1 1 calc R
H54B H 0.6277 0.0526 0.4453 0.145 Uiso 1 1 calc R
H54C H 0.6524 0.1695 0.4399 0.145 Uiso 1 1 calc R
C55 C -0.1394(3) 0.1353(4) 0.5468(2) 0.0876(15) Uani 1 1 d .
H55A H -0.1036 0.1378 0.5808 0.131 Uiso 1 1 calc R
H55B H -0.1662 0.0685 0.5419 0.131 Uiso 1 1 calc R
H55C H -0.1808 0.1889 0.5444 0.131 Uiso 1 1 calc R
C56 C -0.0903(2) 0.1512(2) 0.50659(14) 0.0465(8) Uani 1 1 d .
H56A H -0.0524 0.0928 0.5078 0.056 Uiso 1 1 calc R
H56B H -0.1279 0.1489 0.4728 0.056 Uiso 1 1 calc R
C57 C -0.0898(2) 0.3344(3) 0.50893(16) 0.0538(9) Uani 1 1 d .
H57A H -0.1160 0.3327 0.5395 0.065 Uiso 1 1 calc R
H57B H -0.0515 0.3929 0.5133 0.065 Uiso 1 1 calc R
C58 C -0.1514(3) 0.3532(4) 0.46486(18) 0.0837(15) Uani 1 1 d .
H58A H -0.1272 0.3512 0.4339 0.126 Uiso 1 1 calc R
H58B H -0.1756 0.4205 0.4679 0.126 Uiso 1 1 calc R
H58C H -0.1939 0.3008 0.4624 0.126 Uiso 1 1 calc R
Li1 Li 0.2518(3) 0.1582(4) 0.49875(16) 0.0305(9) Uani 1 1 d .
Li2 Li 0.2516(3) 0.3496(4) 0.49682(16) 0.0307(9) Uani 1 1 d .
Li3 Li 0.4305(3) 0.2457(4) 0.4933(2) 0.0425(12) Uani 1 1 d .
Li4 Li 0.0674(3) 0.2470(4) 0.5048(2) 0.0423(12) Uani 1 1 d .

loop_
_atom_site_aniso_label
_atom_site_aniso_U_11
_atom_site_aniso_U_22
_atom_site_aniso_U_33
_atom_site_aniso_U_23
_atom_site_aniso_U_13
_atom_site_aniso_U_12
S1 0.0303(3) 0.0278(3) 0.0278(3) 0.0020(2) 0.0011(2) 0.0054(3)
S2 0.0313(3) 0.0266(3) 0.0270(3) -0.0021(2) 0.0024(2) 0.0044(3)
S3 0.0290(3) 0.0260(3) 0.0278(3) -0.0029(2) 0.0025(2) -0.0039(3)
S4 0.0311(3) 0.0283(3) 0.0262(3) 0.0008(2) 0.0054(2) -0.0042(3)
P1 0.0252(3) 0.0269(3) 0.0220(3) -0.0003(2) 0.0016(2) 0.0020(3)
P2 0.0257(3) 0.0267(3) 0.0217(3) 0.0013(2) 0.0012(2) 0.0029(3)
P3 0.0244(3) 0.0246(3) 0.0218(3) -0.0006(2) 0.0026(2) 0.0001(3)
P4 0.0248(3) 0.0260(3) 0.0216(3) -0.0010(2) 0.0013(2) -0.0018(3)
O1 0.0355(11) 0.0317(10) 0.0552(13) 0.0001(9) 0.0083(9) -0.0006(9)
O2 0.0328(10) 0.0276(10) 0.0615(14) -0.0036(9) 0.0057(9) 0.0017(8)
C1 0.0278(12) 0.0263(12) 0.0224(11) -0.0004(9) 0.0016(9) 0.0019(10)
C2 0.0273(12) 0.0369(14) 0.0284(13) 0.0057(11) 0.0049(10) 0.0022(11)
C3 0.0390(15) 0.0415(16) 0.0311(14) 0.0048(12) -0.0011(11) -0.0083(13)
C4 0.0438(18) 0.058(2) 0.0440(18) 0.0096(16) -0.0008(14) -0.0183(16)
C5 0.0332(16) 0.081(3) 0.063(2) 0.021(2) 0.0124(15) -0.0102(18)
C6 0.048(2) 0.071(3) 0.065(2) 0.013(2) 0.0282(17) 0.0072(19)
C7 0.0392(16) 0.0490(19) 0.0539(19) 0.0041(15) 0.0183(14) 0.0051(15)
C8 0.0251(12) 0.0384(15) 0.0277(13) -0.0075(11) 0.0045(10) 0.0032(11)
C9 0.0424(16) 0.0428(17) 0.0408(16) -0.0083(13) 0.0107(13) -0.0082(14)
C10 0.051(2) 0.059(2) 0.059(2) -0.0248(18) 0.0176(17) -0.0224(18)
C11 0.0362(17) 0.084(3) 0.054(2) -0.037(2) 0.0002(15) -0.0062(18)
C12 0.064(2) 0.082(3) 0.043(2) -0.0250(19) -0.0163(17) 0.021(2)
C13 0.056(2) 0.0488(19) 0.0313(15) -0.0101(13) -0.0048(13) 0.0129(16)
C14 0.0332(14) 0.0356(14) 0.0330(14) 0.0089(11) 0.0078(11) 0.0108(12)
C15 0.0337(15) 0.0495(19) 0.0508(19) 0.0172(15) 0.0009(13) 0.0004(14)
C16 0.0452(18) 0.0470(19) 0.072(2) 0.0220(18) 0.0191(17) 0.0037(16)
C17 0.072(2) 0.059(2) 0.050(2) 0.0244(18) 0.0297(18) 0.016(2)
C18 0.085(3) 0.059(2) 0.0327(16) 0.0103(16) 0.0189(17) 0.021(2)
C19 0.060(2) 0.0440(17) 0.0294(14) 0.0017(13) 0.0133(13) 0.0137(15)
C20 0.0285(13) 0.0387(15) 0.0253(12) -0.0089(11) 0.0025(10) -0.0004(11)
C21 0.0342(14) 0.0426(16) 0.0321(14) -0.0031(12) 0.0050(11) -0.0057(13)
C22 0.0489(19) 0.0498(19) 0.0473(18) -0.0077(15) 0.0113(15) -0.0179(16)
C23 0.0413(18) 0.064(2) 0.055(2) -0.0234(18) 0.0139(15) -0.0166(17)
C24 0.0272(15) 0.072(3) 0.057(2) -0.0230(19) -0.0016(13) 0.0047(16)
C25 0.0318(15) 0.0478(18) 0.0459(17) -0.0142(14) -0.0016(12) 0.0086(14)
C26 0.0294(12) 0.0264(12) 0.0217(11) 0.0000(9) 0.0014(9) -0.0027(10)
C27 0.0268(12) 0.0325(13) 0.0250(12) -0.0048(10) 0.0007(9) 0.0003(11)
C28 0.0355(14) 0.0341(14) 0.0312(13) -0.0032(11) 0.0034(11) 0.0048(12)
C29 0.0459(17) 0.0406(17) 0.0457(18) -0.0066(14) 0.0007(14) 0.0145(14)
C30 0.0374(16) 0.063(2) 0.0504(19) -0.0162(17) 0.0074(14) 0.0124(16)
C31 0.0321(15) 0.065(2) 0.0472(18) -0.0114(16) 0.0160(13) -0.0037(15)
C32 0.0340(14) 0.0405(16) 0.0404(16) -0.0064(13) 0.0099(12) -0.0030(13)
C33 0.0257(12) 0.0300(13) 0.0292(13) 0.0051(10) 0.0055(10) -0.0019(11)
C34 0.0451(16) 0.0386(15) 0.0283(14) 0.0028(12) 0.0016(12) -0.0015(13)
C35 0.059(2) 0.055(2) 0.0318(16) 0.0072(14) -0.0034(14) -0.0025(17)
C36 0.0476(19) 0.053(2) 0.0441(18) 0.0188(15) -0.0053(14) 0.0036(16)
C37 0.0510(19) 0.0438(18) 0.055(2) 0.0130(16) 0.0070(15) 0.0167(16)
C38 0.0435(16) 0.0427(17) 0.0375(16) 0.0026(13) 0.0064(13) 0.0133(14)
C39 0.0265(12) 0.0328(14) 0.0303(13) -0.0076(11) 0.0053(10) -0.0066(11)
C40 0.0419(16) 0.0374(15) 0.0328(14) -0.0055(12) 0.0044(12) 0.0044(13)
C41 0.0446(17) 0.0388(16) 0.0485(18) -0.0067(14) 0.0108(14) 0.0052(14)
C42 0.057(2) 0.0420(17) 0.0480(19) -0.0115(14) 0.0223(15) 0.0017(15)
C43 0.079(3) 0.054(2) 0.0346(16) -0.0057(15) 0.0240(16) -0.0007(19)
C44 0.0573(19) 0.0356(15) 0.0328(15) -0.0014(12) 0.0137(13) -0.0060(14)
C45 0.0277(13) 0.0350(14) 0.0288(13) 0.0054(11) 0.0021(10) -0.0003(11)
C46 0.0357(15) 0.0405(16) 0.0450(17) 0.0004(14) -0.0073(13) 0.0001(13)
C47 0.0417(18) 0.057(2) 0.065(2) 0.0027(18) -0.0179(16) 0.0044(17)
C48 0.0422(19) 0.061(2) 0.069(2) 0.0085(19) -0.0086(17) 0.0212(18)
C49 0.052(2) 0.0450(19) 0.064(2) 0.0035(17) 0.0024(17) 0.0180(17)
C50 0.0413(16) 0.0415(17) 0.0423(17) -0.0021(14) -0.0006(13) 0.0084(14)
C51 0.070(3) 0.075(3) 0.099(4) -0.022(3) -0.017(3) -0.015(2)
C52 0.052(2) 0.0367(17) 0.076(3) -0.0010(17) 0.0172(18) -0.0096(15)
C53 0.0443(18) 0.0367(17) 0.072(2) -0.0004(16) 0.0118(16) 0.0076(15)
C54 0.146(5) 0.066(3) 0.090(4) -0.014(3) 0.055(4) 0.010(3)
C55 0.100(4) 0.085(3) 0.089(3) -0.012(3) 0.044(3) -0.023(3)
C56 0.0443(18) 0.0335(16) 0.063(2) -0.0020(15) 0.0151(15) -0.0030(14)
C57 0.0403(18) 0.0324(16) 0.087(3) 0.0026(17) 0.0083(17) 0.0065(14)
C58 0.101(4) 0.061(3) 0.077(3) -0.008(2) -0.013(3) 0.003(3)
Li1 0.033(2) 0.030(2) 0.026(2) -0.0011(18) 0.0023(18) 0.0008(19)
Li2 0.032(2) 0.032(2) 0.025(2) -0.0010(17) -0.0007(17) 0.0015(19)
Li3 0.035(3) 0.039(3) 0.052(3) -0.010(2) 0.004(2) -0.001(2)
Li4 0.036(3) 0.040(3) 0.051(3) 0.009(2) 0.006(2) 0.006(2)

loop_
_atom_type_symbol
_atom_type_description
_atom_type_scat_dispersion_real
_atom_type_scat_dispersion_imag
_atom_type_scat_source
C C 0.0033 0.0016 'International Tables Vol C Tables 4.2.6.8 and 6.1.1.4'
H H 0.0000 0.0000 'International Tables Vol C Tables 4.2.6.8 and 6.1.1.4'
Li Li -0.0003 0.0001 'International Tables Vol C Tables 4.2.6.8 and 6.1.1.4'
O O 0.0106 0.0060 'International Tables Vol C Tables 4.2.6.8 and 6.1.1.4'
P P 0.1023 0.0942 'International Tables Vol C Tables 4.2.6.8 and 6.1.1.4'
S S 0.1246 0.1234 'International Tables Vol C Tables 4.2.6.8 and 6.1.1.4'

loop_
_geom_angle_atom_site_label_1
_geom_angle_atom_site_label_2
_geom_angle_atom_site_label_3
_geom_angle
P1 S1 Li3 88.91(13)
P1 S1 Li1 75.76(10)
Li3 S1 Li1 81.58(16)
P2 S2 Li4 91.97(14)
P2 S2 Li2 75.11(10)
Li4 S2 Li2 87.02(16)
P3 S3 Li1 76.28(10)
P3 S3 Li4 87.80(14)
Li1 S3 Li4 85.09(17)
P4 S4 Li3 93.12(14)
P4 S4 Li2 74.42(10)
Li3 S4 Li2 83.62(16)
C1 P1 C2 115.98(13)
C1 P1 C8 115.17(12)
C2 P1 C8 103.65(12)
C1 P1 S1 109.27(9)
C2 P1 S1 103.78(9)
C8 P1 S1 108.14(10)
C1 P1 Li1 51.77(13)
C2 P1 Li1 138.13(13)
C8 P1 Li1 117.81(13)
S1 P1 Li1 59.26(10)
C1 P2 C14 116.39(13)
C1 P2 C20 116.20(13)
C14 P2 C20 105.15(13)
C1 P2 S2 108.80(9)
C14 P2 S2 105.29(10)
C20 P2 S2 103.77(9)
C1 P2 Li2 50.98(13)
C14 P2 Li2 115.92(14)
C20 P2 Li2 138.28(13)
S2 P2 Li2 59.65(10)
C26 P3 C33 115.67(12)
C26 P3 C27 115.60(13)
C33 P3 C27 104.02(12)
C26 P3 S3 109.23(9)
C33 P3 S3 107.69(9)
C27 P3 S3 103.73(9)
C26 P3 Li1 51.84(13)
C33 P3 Li1 120.44(13)
C27 P3 Li1 135.02(12)
S3 P3 Li1 58.47(10)
C26 P4 C45 115.73(13)
C26 P4 C39 115.66(12)
C45 P4 C39 104.80(13)
C26 P4 S4 108.52(9)
C45 P4 S4 105.40(9)
C39 P4 S4 105.85(9)
C26 P4 Li2 51.36(13)
C45 P4 Li2 143.95(13)
C39 P4 Li2 110.94(13)
S4 P4 Li2 60.64(10)
C53 O1 C52 115.2(2)
C53 O1 Li3 122.5(3)
C52 O1 Li3 122.2(3)
C57 O2 C56 114.3(2)
C57 O2 Li4 121.3(3)
C56 O2 Li4 124.2(2)
P1 C1 P2 131.61(15)
P1 C1 Li2 132.39(18)
P2 C1 Li2 91.88(16)
P1 C1 Li1 91.49(16)
P2 C1 Li1 126.51(18)
Li2 C1 Li1 70.40(19)
C3 C2 C7 118.9(3)
C3 C2 P1 119.3(2)
C7 C2 P1 121.5(2)
C2 C3 C4 120.6(3)
C5 C4 C3 119.7(3)
C4 C5 C6 120.6(3)
C5 C6 C7 119.5(3)
C2 C7 C6 120.6(3)
C9 C8 C13 118.7(3)
C9 C8 P1 122.4(2)
C13 C8 P1 118.3(2)
C8 C9 C10 120.0(3)
C11 C10 C9 120.4(4)
C12 C11 C10 119.8(3)
C11 C12 C13 120.8(4)
C12 C13 C8 120.2(3)
C15 C14 C19 118.5(3)
C15 C14 P2 116.9(2)
C19 C14 P2 124.6(2)
C14 C15 C16 121.4(3)
C17 C16 C15 119.3(4)
C16 C17 C18 120.6(3)
C17 C18 C19 120.2(3)
C18 C19 C14 119.9(3)
C25 C20 C21 118.0(3)
C25 C20 P2 122.5(2)
C21 C20 P2 118.8(2)
C22 C21 C20 120.8(3)
C23 C22 C21 120.3(3)
C22 C23 C24 119.8(3)
C23 C24 C25 120.7(3)
C24 C25 C20 120.3(3)
P4 C26 P3 131.32(15)
P4 C26 Li2 91.60(16)
P3 C26 Li2 129.08(18)
P4 C26 Li1 131.88(18)
P3 C26 Li1 91.24(16)
Li2 C26 Li1 70.12(19)
C28 C27 C32 118.8(3)
C28 C27 P3 119.9(2)
C32 C27 P3 120.9(2)
C29 C28 C27 120.6(3)
C30 C29 C28 120.4(3)
C29 C30 C31 120.0(3)
C32 C31 C30 119.9(3)
C31 C32 C27 120.2(3)
C38 C33 C34 119.3(3)
C38 C33 P3 119.4(2)
C34 C33 P3 121.1(2)
C35 C34 C33 120.3(3)
C36 C35 C34 120.0(3)
C37 C36 C35 120.1(3)
C36 C37 C38 120.0(3)
C33 C38 C37 120.2(3)
C40 C39 C44 117.9(3)
C40 C39 P4 119.9(2)
C44 C39 P4 121.8(2)
C39 C40 C41 121.3(3)
C42 C41 C40 119.7(3)
C43 C42 C41 119.8(3)
C42 C43 C44 120.9(3)
C39 C44 C43 120.4(3)
C50 C45 C46 119.1(3)
C50 C45 P4 117.8(2)
C46 C45 P4 122.8(2)
C47 C46 C45 120.2(3)
C46 C47 C48 120.2(3)
C47 C48 C49 119.8(3)
C50 C49 C48 120.1(3)
C49 C50 C45 120.4(3)
O1 C52 C51 112.6(3)
O1 C53 C54 113.0(3)
O2 C56 C55 117.9(3)
C58 C57 O2 116.6(3)
C1 Li1 C26 108.6(2)
C1 Li1 S3 123.9(2)
C26 Li1 S3 81.52(16)
C1 Li1 S1 80.66(15)
C26 Li1 S1 123.2(2)
S3 Li1 S1 140.1(2)
C1 Li1 Li2 54.12(16)
C26 Li1 Li2 54.52(16)
S3 Li1 Li2 110.0(2)
S1 Li1 Li2 109.9(2)
C1 Li1 P3 129.8(2)
C26 Li1 P3 36.92(10)
S3 Li1 P3 45.25(8)
S1 Li1 P3 143.45(17)
Li2 Li1 P3 81.96(17)
C1 Li1 P1 36.74(9)
C26 Li1 P1 130.5(2)
S3 Li1 P1 142.20(17)
S1 Li1 P1 44.97(8)
Li2 Li1 P1 82.69(17)
P3 Li1 P1 164.6(2)
C1 Li1 Li3 77.04(18)
C26 Li1 Li3 77.90(17)
S3 Li1 Li3 154.78(19)
S1 Li1 Li3 48.90(12)
Li2 Li1 Li3 68.93(18)
P3 Li1 Li3 111.62(17)
P1 Li1 Li3 62.89(14)
C1 Li1 Li4 79.86(17)
C26 Li1 Li4 77.61(17)
S3 Li1 Li4 47.61(12)
S1 Li1 Li4 155.36(19)
Li2 Li1 Li4 69.68(18)
P3 Li1 Li4 61.02(13)
P1 Li1 Li4 112.51(16)
Li3 Li1 Li4 138.6(2)
C1 Li2 C26 110.8(2)
C1 Li2 S2 81.27(15)
C26 Li2 S2 118.3(2)
C1 Li2 Li1 55.48(16)
C26 Li2 Li1 55.36(16)
S2 Li2 Li1 105.8(2)
C1 Li2 S4 118.5(2)
C26 Li2 S4 79.90(14)
S2 Li2 S4 148.1(2)
Li1 Li2 S4 106.09(19)
C1 Li2 P2 37.14(9)
C26 Li2 P2 129.9(2)
S2 Li2 P2 45.24(7)
Li1 Li2 P2 81.77(16)
S4 Li2 P2 142.47(18)
C1 Li2 P4 132.2(2)
C26 Li2 P4 37.03(9)
S2 Li2 P4 139.09(18)
Li1 Li2 P4 83.86(16)
S4 Li2 P4 44.94(7)
P2 Li2 P4 165.5(2)
C1 Li2 Li3 75.77(17)
C26 Li2 Li3 76.47(17)
S2 Li2 Li3 156.22(19)
Li1 Li2 Li3 65.79(17)
S4 Li2 Li3 47.02(12)
P2 Li2 Li3 111.04(17)
P4 Li2 Li3 64.08(13)
C1 Li2 Li4 78.52(18)
C26 Li2 Li4 76.12(17)
S2 Li2 Li4 46.17(12)
Li1 Li2 Li4 66.46(17)
S4 Li2 Li4 154.59(19)
P2 Li2 Li4 62.47(13)
P4 Li2 Li4 109.73(17)
Li3 Li2 Li4 132.2(2)
O1 Li3 S4 110.1(2)
O1 Li3 S1 111.9(2)
S4 Li3 S1 138.0(2)
O1 Li3 Li1 156.5(3)
S4 Li3 Li1 89.51(18)
S1 Li3 Li1 49.53(13)
O1 Li3 Li2 157.8(3)
S4 Li3 Li2 49.36(12)
S1 Li3 Li2 89.22(17)
Li1 Li3 Li2 45.28(14)
O2 Li4 S2 114.2(2)
O2 Li4 S3 113.6(3)
S2 Li4 S3 132.2(2)
O2 Li4 Li1 157.8(3)
S2 Li4 Li1 85.72(17)
S3 Li4 Li1 47.31(12)
O2 Li4 Li2 158.3(3)
S2 Li4 Li2 46.80(12)
S3 Li4 Li2 86.25(16)
Li1 Li4 Li2 43.86(14)

loop_
_geom_bond_atom_site_label_1
_geom_bond_atom_site_label_2
_geom_bond_distance
S1 P1 2.0370(9)
S1 Li3 2.454(5)
S1 Li1 2.477(5)
S2 P2 2.0404(9)
S2 Li4 2.454(5)
S2 Li2 2.480(4)
S3 P3 2.0410(9)
S3 Li1 2.450(5)
S3 Li4 2.461(5)
S4 P4 2.0395(9)
S4 Li3 2.426(5)
S4 Li2 2.517(4)
P1 C1 1.672(3)
P1 C2 1.829(3)
P1 C8 1.830(3)
P1 Li1 2.794(4)
P2 C1 1.678(3)
P2 C14 1.831(3)
P2 C20 1.838(3)
P2 Li2 2.777(4)
P3 C26 1.678(3)
P3 C33 1.826(3)
P3 C27 1.830(3)
P3 Li1 2.792(4)
P4 C26 1.676(3)
P4 C45 1.824(3)
P4 C39 1.835(3)
P4 Li2 2.781(4)
O1 C53 1.419(4)
O1 C52 1.437(4)
O1 Li3 1.862(6)
O2 C57 1.429(4)
O2 C56 1.431(4)
O2 Li4 1.869(6)
C1 Li2 2.159(5)
C1 Li1 2.195(5)
C2 C3 1.392(4)
C2 C7 1.394(4)
C3 C4 1.398(4)
C4 C5 1.380(5)
C5 C6 1.386(6)
C6 C7 1.399(5)
C8 C9 1.377(4)
C8 C13 1.389(4)
C9 C10 1.400(4)
C10 C11 1.362(6)
C11 C12 1.359(6)
C12 C13 1.384(5)
C14 C15 1.388(4)
C14 C19 1.400(4)
C15 C16 1.392(4)
C16 C17 1.375(5)
C17 C18 1.382(6)
C18 C19 1.396(5)
C20 C25 1.394(4)
C20 C21 1.395(4)
C21 C22 1.392(4)
C22 C23 1.363(5)
C23 C24 1.381(5)
C24 C25 1.384(5)
C26 Li2 2.173(5)
C26 Li1 2.196(5)
C27 C28 1.388(4)
C27 C32 1.396(4)
C28 C29 1.380(4)
C29 C30 1.367(5)
C30 C31 1.388(5)
C31 C32 1.383(4)
C33 C38 1.382(4)
C33 C34 1.396(4)
C34 C35 1.382(4)
C35 C36 1.381(5)
C36 C37 1.380(5)
C37 C38 1.392(4)
C39 C40 1.382(4)
C39 C44 1.387(4)
C40 C41 1.395(4)
C41 C42 1.368(5)
C42 C43 1.363(5)
C43 C44 1.390(4)
C45 C50 1.392(4)
C45 C46 1.393(4)
C46 C47 1.383(4)
C47 C48 1.384(5)
C48 C49 1.387(5)
C49 C50 1.380(4)
C51 C52 1.489(6)
C53 C54 1.469(6)
C55 C56 1.475(5)
C57 C58 1.421(5)
Li1 Li2 2.510(7)
Li1 Li3 3.222(7)
Li1 Li4 3.321(7)
Li2 Li3 3.296(7)
Li2 Li4 3.397(7)
